data_2241661
loop_
_publ_author_name
'Akinyemi, Akintunde'
'Thomas, Courtney'
'Marsh, Willis'
'Butcher, Ray J.'
'Jasinski, Jerry P.'
'Maynard-Smith, Lystranne A.'

_publ_section_title
;
 Crystal structures of 4-methyl-2-oxo-2<i>H</i>-chromene-7,8-diyl
 diacetate and 4-methyl-2-oxo-2<i>H</i>-chromene-7,8-diyl
 bis(pent-4-ynoate)
;
_journal_issue 5
_journal_name_full 'Acta Crystallographica Section E'
_journal_page_first 704
_journal_page_last 708
_journal_paper_doi 10.1107/S2056989016005892
_journal_volume 72
_journal_year 2016
_chemical_formula_iupac 'C20 H16 O6'
_chemical_formula_moiety 'C20 H16 O6'
_chemical_formula_sum 'C20 H16 O6'
_chemical_formula_weight 352.33
_chemical_name_systematic
;
4-Methyl-2-oxo-2<i>H</i>-chromene-7,8-diyl bis(pent-4-ynoate)
;
_space_group_crystal_system monoclinic
_space_group_IT_number 14
_space_group_name_Hall '-P 2yn'
_space_group_name_H-M_alt 'P 1 21/n 1'
_symmetry_space_group_name_Hall '-P 2yn'
_symmetry_space_group_name_H-M 'P 1 21/n 1'
_atom_sites_solution_hydrogens mixed
_audit_creation_method SHELXL-2014/7
_cell_angle_alpha 90
_cell_angle_beta 95.992(2)
_cell_angle_gamma 90
_cell_formula_units_Z 4
_cell_length_a 5.2785(3)
_cell_length_b 16.3785(8)
_cell_length_c 20.0502(11)
_cell_measurement_reflns_used 9562
_cell_measurement_temperature 200(2)
_cell_measurement_theta_max 30.361
_cell_measurement_theta_min 2.487
_cell_volume 1723.95(16)
_computing_cell_refinement
;
APEX2 (Bruker, 2005)
;
_computing_data_collection
;
APEX2 (Bruker, 2005)
;
_computing_data_reduction
;
SAINT (Bruker, 2002)
;
_computing_molecular_graphics
;
SHELXTL (Sheldrick, 2008)
;
_computing_publication_material
;
SHELXTL (Sheldrick, 2008)
;
_computing_structure_refinement
;
SHELXL2014 (Sheldrick, 2015b)
;
_computing_structure_solution
;
SHELXT (Sheldrick, 2015a)
;
_diffrn_ambient_temperature 200(2)
_diffrn_measured_fraction_theta_full 0.998
_diffrn_measured_fraction_theta_max 0.996
_diffrn_measurement_device_type 'Bruker Quest'
_diffrn_measurement_method '\w scans'
_diffrn_radiation_type MoK\a
_diffrn_radiation_wavelength 0.71073
_diffrn_reflns_av_R_equivalents 0.0351
_diffrn_reflns_limit_h_max 6
_diffrn_reflns_limit_h_min -7
_diffrn_reflns_limit_k_max 23
_diffrn_reflns_limit_k_min -23
_diffrn_reflns_limit_l_max 28
_diffrn_reflns_limit_l_min -28
_diffrn_reflns_number 24358
_diffrn_reflns_theta_full 25.500
_diffrn_reflns_theta_max 30.571
_diffrn_reflns_theta_min 2.487
_exptl_absorpt_coefficient_mu 0.101
_exptl_absorpt_correction_T_max 0.7461
_exptl_absorpt_correction_T_min 0.6577
_exptl_absorpt_correction_type multi-scan
_exptl_absorpt_process_details
;
(SADABS; Sheldrick, 1996)
;
_exptl_crystal_colour colourless
_exptl_crystal_density_diffrn 1.357
_exptl_crystal_description rod
_exptl_crystal_F_000 736
_exptl_crystal_size_max 0.550
_exptl_crystal_size_mid 0.140
_exptl_crystal_size_min 0.110
_refine_diff_density_max 0.369
_refine_diff_density_min -0.210
_refine_ls_extinction_method none
_refine_ls_goodness_of_fit_ref 1.067
_refine_ls_hydrogen_treatment constr
_refine_ls_matrix_type full
_refine_ls_number_parameters 255
_refine_ls_number_reflns 5276
_refine_ls_number_restraints 13
_refine_ls_restrained_S_all 1.067
_refine_ls_R_factor_all 0.0847
_refine_ls_R_factor_gt 0.0571
_refine_ls_shift/su_max 0.000
_refine_ls_shift/su_mean 0.000
_refine_ls_structure_factor_coef Fsqd
_refine_ls_weighting_details 'w=1/[\s^2^(Fo^2^)+(0.0483P)^2^+1.0298P] where P=(Fo^2^+2Fc^2^)/3'
_refine_ls_weighting_scheme calc
_refine_ls_wR_factor_gt 0.1275
_refine_ls_wR_factor_ref 0.1417
_reflns_number_gt 3859
_reflns_number_total 5276
_reflns_threshold_expression 'I > 2\s(I)'
_cod_data_source_file hg5471sup1.cif
_cod_data_source_block 2
_cod_database_code 2241661
_shelx_space_group_comment
;
The symmetry employed for this shelxl refinement is uniquely defined
by the following loop, which should always be used as a source of
symmetry information in preference to the above space-group names.
They are only intended as comments.
;

loop_
_space_group_symop_operation_xyz
'x, y, z'
'-x+1/2, y+1/2, -z+1/2'
'-x, -y, -z'
'x-1/2, -y-1/2, z-1/2'

loop_
_atom_site_type_symbol
_atom_site_label
_atom_site_fract_x
_atom_site_fract_y
_atom_site_fract_z
_atom_site_U_iso_or_equiv
_atom_site_adp_type
_atom_site_calc_flag
_atom_site_occupancy
_atom_site_disorder_assembly
_atom_site_disorder_group
O O1 0.4888(2) 0.14589(6) 0.70580(6) 0.0315(3) Uani d 1 . .
O O2 0.7381(3) 0.03765(8) 0.70909(7) 0.0482(4) Uani d 1 . .
O O3 -0.0447(2) 0.37392(7) 0.67567(6) 0.0326(3) Uani d 1 . .
O O4 0.1091(2) 0.50086(8) 0.66067(7) 0.0416(3) Uani d 1 . .
O O5 0.0579(2) 0.21864(7) 0.64977(5) 0.0278(2) Uani d 1 . .
O O6 0.3186(2) 0.22167(8) 0.56756(6) 0.0384(3) Uani d 1 . .
C C2 0.7046(3) 0.10414(10) 0.73219(8) 0.0329(3) Uani d 1 . .
C C3 0.8638(3) 0.14369(10) 0.78577(8) 0.0327(3) Uani d 1 . .
H H3A 1.0078 0.1150 0.8063 0.039 Uiso calc 1 . .
C C4 0.8176(3) 0.21931(10) 0.80793(7) 0.0289(3) Uani d 1 . .
C C5 0.5425(3) 0.34519(9) 0.79035(8) 0.0309(3) Uani d 1 . .
H H5A 0.6481 0.3735 0.8240 0.037 Uiso calc 1 . .
C C6 0.3343(3) 0.38464(10) 0.75779(8) 0.0317(3) Uani d 1 . .
H H6A 0.2971 0.4395 0.7686 0.038 Uiso calc 1 . .
C C7 0.1793(3) 0.34264(9) 0.70865(7) 0.0272(3) Uani d 1 . .
C C8 0.2314(3) 0.26251(9) 0.69265(7) 0.0249(3) Uani d 1 . .
C C9 0.4453(3) 0.22431(9) 0.72504(7) 0.0253(3) Uani d 1 . .
C C10 0.6024(3) 0.26439(9) 0.77514(7) 0.0263(3) Uani d 1 . .
C C11 0.9821(4) 0.25697(12) 0.86536(9) 0.0394(4) Uani d 1 . .
H H11D 1.1244 0.2203 0.8794 0.056(6) Uiso calc 1 . .
H H11E 0.8808 0.2659 0.9030 0.066(7) Uiso calc 1 . .
H H11F 1.0484 0.3094 0.8512 0.068(7) Uiso calc 1 . .
C C12 -0.0603(3) 0.45274(10) 0.65301(8) 0.0300(3) Uani d 1 . .
C C13 -0.3222(3) 0.46849(11) 0.61876(10) 0.0394(4) Uani d 1 . .
H H13A -0.3207 0.5209 0.5942 0.047 Uiso calc 1 . .
H H13B -0.4420 0.4744 0.6533 0.047 Uiso calc 1 . .
C C14 -0.4205(4) 0.40154(13) 0.56970(11) 0.0449(5) Uani d 1 . .
H H14A -0.591(5) 0.4172(15) 0.5499(13) 0.067(7) Uiso d 1 . .
H H14B -0.433(4) 0.3504(13) 0.5928(11) 0.042(5) Uiso d 1 . .
C C15A -0.280(2) 0.3949(8) 0.5166(7) 0.0399(16) Uani d 0.55(2) A 1
C C16A -0.147(3) 0.3912(8) 0.4725(6) 0.059(2) Uani d 0.55(2) A 1
H H16A -0.0410 0.3882 0.4371 0.071 Uiso calc 0.55(2) A 1
C C15B -0.228(3) 0.3822(10) 0.5170(8) 0.0399(16) Uani d 0.45(2) A 2
C C16B -0.084(3) 0.3704(10) 0.4775(8) 0.059(2) Uani d 0.45(2) A 2
H H16B 0.0337 0.3609 0.4455 0.071 Uiso calc 0.45(2) A 2
C C17 0.1254(3) 0.19905(9) 0.58756(7) 0.0258(3) Uani d 1 . .
C C18 -0.0746(3) 0.14582(10) 0.55133(8) 0.0300(3) Uani d 1 . .
H H18A -0.2420 0.1734 0.5498 0.036 Uiso calc 1 . .
H H18B -0.0856 0.0939 0.5762 0.036 Uiso calc 1 . .
C C19 -0.0149(3) 0.12754(10) 0.48024(8) 0.0341(4) Uani d 1 . .
H H19A -0.0120 0.1794 0.4549 0.041 Uiso calc 1 . .
H H19B 0.1567 0.1028 0.4819 0.041 Uiso calc 1 . .
C C20 -0.2013(4) 0.07199(10) 0.44457(8) 0.0360(4) Uani d 1 . .
C C21 -0.3513(4) 0.02838(12) 0.41527(10) 0.0468(5) Uani d 1 . .
H H21 -0.4724 -0.0068 0.3916 0.077(8) Uiso calc 1 . .

loop_
_atom_site_aniso_label
_atom_site_aniso_U_11
_atom_site_aniso_U_22
_atom_site_aniso_U_33
_atom_site_aniso_U_12
_atom_site_aniso_U_13
_atom_site_aniso_U_23
O1 0.0352(6) 0.0212(5) 0.0355(6) -0.0018(4) -0.0082(5) -0.0036(4)
O2 0.0545(8) 0.0302(6) 0.0553(8) 0.0084(6) -0.0157(6) -0.0085(6)
O3 0.0307(6) 0.0262(6) 0.0396(6) -0.0003(4) -0.0019(5) -0.0005(5)
O4 0.0330(6) 0.0369(7) 0.0538(8) -0.0062(5) -0.0014(5) 0.0089(6)
O5 0.0264(5) 0.0289(5) 0.0273(5) -0.0056(4) -0.0008(4) -0.0043(4)
O6 0.0324(6) 0.0449(7) 0.0383(6) -0.0130(5) 0.0061(5) -0.0084(5)
C2 0.0373(9) 0.0238(7) 0.0358(8) -0.0007(6) -0.0042(7) 0.0024(6)
C3 0.0333(8) 0.0288(8) 0.0341(8) -0.0035(6) -0.0057(6) 0.0062(6)
C4 0.0309(8) 0.0293(7) 0.0253(7) -0.0089(6) -0.0025(6) 0.0049(6)
C5 0.0413(9) 0.0268(7) 0.0233(7) -0.0087(6) -0.0024(6) -0.0037(6)
C6 0.0427(9) 0.0246(7) 0.0272(7) -0.0031(6) 0.0009(6) -0.0033(6)
C7 0.0307(7) 0.0258(7) 0.0250(7) -0.0014(6) 0.0024(6) 0.0006(5)
C8 0.0276(7) 0.0239(7) 0.0227(6) -0.0071(6) 0.0001(5) -0.0018(5)
C9 0.0312(7) 0.0192(6) 0.0249(7) -0.0052(6) 0.0001(5) 0.0002(5)
C10 0.0315(7) 0.0239(7) 0.0224(7) -0.0072(6) -0.0018(5) 0.0015(5)
C11 0.0410(9) 0.0414(10) 0.0324(8) -0.0080(8) -0.0120(7) 0.0010(7)
C12 0.0300(8) 0.0283(8) 0.0323(8) 0.0030(6) 0.0063(6) -0.0008(6)
C13 0.0309(8) 0.0318(9) 0.0544(11) 0.0021(7) -0.0004(7) -0.0005(7)
C14 0.0344(9) 0.0408(10) 0.0570(12) -0.0078(8) -0.0078(8) -0.0006(9)
C15A 0.043(4) 0.034(4) 0.0394(10) -0.006(3) -0.008(2) -0.0004(19)
C16A 0.071(5) 0.057(5) 0.051(2) -0.017(3) 0.008(3) -0.008(3)
C15B 0.043(4) 0.034(4) 0.0394(10) -0.006(3) -0.008(2) -0.0004(19)
C16B 0.071(5) 0.057(5) 0.051(2) -0.017(3) 0.008(3) -0.008(3)
C17 0.0260(7) 0.0229(7) 0.0274(7) 0.0005(5) -0.0014(5) -0.0015(5)
C18 0.0280(7) 0.0308(8) 0.0305(8) -0.0053(6) -0.0002(6) -0.0060(6)
C19 0.0399(9) 0.0331(8) 0.0282(8) -0.0055(7) -0.0009(6) -0.0013(6)
C20 0.0480(10) 0.0307(8) 0.0275(8) 0.0009(7) -0.0041(7) 0.0001(6)
C21 0.0602(12) 0.0379(10) 0.0390(10) -0.0072(9) -0.0103(9) -0.0037(8)

loop_
_atom_type_symbol
_atom_type_description
_atom_type_scat_dispersion_real
_atom_type_scat_dispersion_imag
_atom_type_scat_source
C C 0.0033 0.0016 'International Tables Vol C Tables 4.2.6.8 and 6.1.1.4'
H H 0.0000 0.0000 'International Tables Vol C Tables 4.2.6.8 and 6.1.1.4'
O O 0.0106 0.0060 'International Tables Vol C Tables 4.2.6.8 and 6.1.1.4'

loop_
_geom_angle_atom_site_label_1
_geom_angle_atom_site_label_2
_geom_angle_atom_site_label_3
_geom_angle
C9 O1 C2 120.77(12)
C12 O3 C7 121.60(12)
C17 O5 C8 117.86(11)
O2 C2 O1 116.59(14)
O2 C2 C3 126.42(16)
O1 C2 C3 116.97(14)
C4 C3 C2 123.07(15)
C4 C3 H3A 118.5
C2 C3 H3A 118.5
C3 C4 C10 118.56(14)
C3 C4 C11 121.39(15)
C10 C4 C11 120.05(14)
C6 C5 C10 121.75(14)
C6 C5 H5A 119.1
C10 C5 H5A 119.1
C5 C6 C7 118.88(14)
C5 C6 H6A 120.6
C7 C6 H6A 120.6
C8 C7 O3 114.71(13)
C8 C7 C6 121.01(14)
O3 C7 C6 124.13(14)
C7 C8 O5 119.98(13)
C7 C8 C9 119.26(13)
O5 C8 C9 120.45(13)
O1 C9 C8 116.28(12)
O1 C9 C10 122.63(14)
C8 C9 C10 121.07(13)
C9 C10 C5 117.99(14)
C9 C10 C4 117.62(14)
C5 C10 C4 124.39(13)
C4 C11 H11D 109.5
C4 C11 H11E 109.5
H11D C11 H11E 109.5
C4 C11 H11F 109.5
H11D C11 H11F 109.5
H11E C11 H11F 109.5
O4 C12 O3 124.34(15)
O4 C12 C13 126.10(15)
O3 C12 C13 109.55(14)
C12 C13 C14 113.95(15)
C12 C13 H13A 108.8
C14 C13 H13A 108.8
C12 C13 H13B 108.8
C14 C13 H13B 108.8
H13A C13 H13B 107.7
C15A C14 C13 112.6(6)
C13 C14 C15B 112.2(7)
C15A C14 H14A 104.9(16)
C13 C14 H14A 107.9(15)
C15B C14 H14A 114.3(16)
C15A C14 H14B 112.2(14)
C13 C14 H14B 110.5(13)
C15B C14 H14B 103.3(14)
H14A C14 H14B 108.4(19)
C16A C15A C14 176.4(14)
C15A C16A H16A 180.0
C16B C15B C14 177.9(16)
C15B C16B H16B 180.0
O6 C17 O5 123.07(13)
O6 C17 C18 127.00(14)
O5 C17 C18 109.93(13)
C17 C18 C19 111.39(13)
C17 C18 H18A 109.4
C19 C18 H18A 109.4
C17 C18 H18B 109.4
C19 C18 H18B 109.4
H18A C18 H18B 108.0
C20 C19 C18 112.58(14)
C20 C19 H19A 109.1
C18 C19 H19A 109.1
C20 C19 H19B 109.1
C18 C19 H19B 109.1
H19A C19 H19B 107.8
C21 C20 C19 179.00(19)
C20 C21 H21 180.0

loop_
_geom_bond_atom_site_label_1
_geom_bond_atom_site_label_2
_geom_bond_distance
O1 C9 1.3675(18)
O1 C2 1.3851(19)
O2 C2 1.204(2)
O3 C12 1.3682(19)
O3 C7 1.3911(19)
O4 C12 1.189(2)
O5 C17 1.3705(18)
O5 C8 1.3889(17)
O6 C17 1.1931(19)
C2 C3 1.446(2)
C3 C4 1.347(2)
C3 H3A 0.9500
C4 C10 1.453(2)
C4 C11 1.501(2)
C5 C6 1.379(2)
C5 C10 1.402(2)
C5 H5A 0.9500
C6 C7 1.394(2)
C6 H6A 0.9500
C7 C8 1.385(2)
C8 C9 1.391(2)
C9 C10 1.3977(19)
C11 H11D 0.9800
C11 H11E 0.9800
C11 H11F 0.9800
C12 C13 1.501(2)
C13 C14 1.527(3)
C13 H13A 0.9900
C13 H13B 0.9900
C14 C15A 1.364(13)
C14 C15B 1.574(15)
C14 H14A 0.98(3)
C14 H14B 0.96(2)
C15A C16A 1.186(9)
C16A H16A 0.9500
C15B C16B 1.169(11)
C16B H16B 0.9500
C17 C18 1.497(2)
C18 C19 1.521(2)
C18 H18A 0.9900
C18 H18B 0.9900
C19 C20 1.470(2)
C19 H19A 0.9900
C19 H19B 0.9900
C20 C21 1.177(3)
C21 H21 0.9500

loop_
_geom_hbond_atom_site_label_D
_geom_hbond_atom_site_label_H
_geom_hbond_atom_site_label_A
_geom_hbond_site_symmetry_A
_geom_hbond_distance_DH
_geom_hbond_distance_HA
_geom_hbond_distance_DA
_geom_hbond_angle_DHA
C13 H13B O4 1_455 0.99 2.43 3.244(2) 139.3
C18 H18A O6 1_455 0.99 2.51 3.482(2) 166.8

loop_
_geom_torsion_atom_site_label_1
_geom_torsion_atom_site_label_2
_geom_torsion_atom_site_label_3
_geom_torsion_atom_site_label_4
_geom_torsion
C9 O1 C2 O2 -174.76(15)
C9 O1 C2 C3 6.7(2)
O2 C2 C3 C4 178.29(18)
O1 C2 C3 C4 -3.3(2)
C2 C3 C4 C10 -2.0(2)
C2 C3 C4 C11 177.73(16)
C10 C5 C6 C7 0.3(2)
C12 O3 C7 C8 -141.36(14)
C12 O3 C7 C6 43.1(2)
C5 C6 C7 C8 0.3(2)
C5 C6 C7 O3 175.49(14)
O3 C7 C8 O5 -3.7(2)
C6 C7 C8 O5 171.99(14)
O3 C7 C8 C9 -177.27(13)
C6 C7 C8 C9 -1.6(2)
C17 O5 C8 C7 111.09(16)
C17 O5 C8 C9 -75.36(17)
C2 O1 C9 C8 176.26(14)
C2 O1 C9 C10 -4.8(2)
C7 C8 C9 O1 -178.55(13)
O5 C8 C9 O1 7.9(2)
C7 C8 C9 C10 2.5(2)
O5 C8 C9 C10 -171.09(13)
O1 C9 C10 C5 179.15(14)
C8 C9 C10 C5 -2.0(2)
O1 C9 C10 C4 -0.8(2)
C8 C9 C10 C4 178.12(13)
C6 C5 C10 C9 0.6(2)
C6 C5 C10 C4 -179.52(15)
C3 C4 C10 C9 4.1(2)
C11 C4 C10 C9 -175.69(14)
C3 C4 C10 C5 -175.83(15)
C11 C4 C10 C5 4.4(2)
C7 O3 C12 O4 -1.9(2)
C7 O3 C12 C13 179.10(14)
O4 C12 C13 C14 134.73(19)
O3 C12 C13 C14 -46.3(2)
C12 C13 C14 C15A -64.6(6)
C12 C13 C14 C15B -53.0(7)
C8 O5 C17 O6 -4.2(2)
C8 O5 C17 C18 174.99(12)
O6 C17 C18 C19 -4.7(2)
O5 C17 C18 C19 176.16(13)
C17 C18 C19 C20 177.12(14)

_cod_database_fobs_code 2241661
